data_2202125
loop_
_publ_author_name
'Cheng, Xin-Guo'
'Li, Yi-Zhi'
'Fu, Xing-Guo'
'Cao, Lei'
'Hu, Zhi-De'

_publ_section_title
;
 3-Carbazoyl-5-methylpyridazin-6(1<i>H</i>)-one
;
_journal_issue 5
_journal_name_full 'Acta Crystallographica Section E'
_journal_page_first o601
_journal_page_last o602
_journal_paper_doi 10.1107/S1600536803007165
_journal_volume 59
_journal_year 2003
_chemical_formula_iupac 'C6 H8 N4 O2'
_chemical_formula_moiety 'C6 H8 N4 O2'
_chemical_formula_sum 'C6 H8 N4 O2'
_chemical_formula_weight 168.16
_chemical_name_systematic
;
3-Carbazoyl-5-methylpyridazin-6(1H)-one
;
_space_group_IT_number 14
_symmetry_cell_setting monoclinic
_symmetry_space_group_name_Hall '-P 2ybc'
_symmetry_space_group_name_H-M 'P 1 21/c 1'
_atom_sites_solution_hydrogens geom
_atom_sites_solution_primary direct
_atom_sites_solution_secondary difmap
_cell_angle_alpha 90.00
_cell_angle_beta 101.300(10)
_cell_angle_gamma 90.00
_cell_formula_units_Z 4
_cell_length_a 7.3590(10)
_cell_length_b 10.2610(10)
_cell_length_c 10.0050(10)
_cell_measurement_reflns_used 2289
_cell_measurement_temperature 293(2)
_cell_measurement_theta_max 27.90
_cell_measurement_theta_min 2.87
_cell_volume 740.84(15)
_computing_cell_refinement SMART
_computing_data_collection 'SMART (Bruker, 2000)'
_computing_data_reduction 'SAINT (Bruker, 2000)'
_computing_molecular_graphics SHELXTL
_computing_publication_material SHELXTL
_computing_structure_refinement SHELXTL
_computing_structure_solution 'SHELXTL (Bruker, 2000)'
_diffrn_ambient_temperature 293(2)
_diffrn_measured_fraction_theta_full 0.995
_diffrn_measured_fraction_theta_max 0.995
_diffrn_measurement_device_type 'Bruker SMART CCD area-detector'
_diffrn_measurement_method '\f and \w'
_diffrn_radiation_monochromator graphite
_diffrn_radiation_source 'sealed tube'
_diffrn_radiation_type MoK\a
_diffrn_radiation_wavelength 0.71073
_diffrn_reflns_av_R_equivalents 0.0372
_diffrn_reflns_av_sigmaI/netI 0.0295
_diffrn_reflns_limit_h_max 8
_diffrn_reflns_limit_h_min -8
_diffrn_reflns_limit_k_max 8
_diffrn_reflns_limit_k_min -12
_diffrn_reflns_limit_l_max 11
_diffrn_reflns_limit_l_min -11
_diffrn_reflns_number 3540
_diffrn_reflns_theta_full 25.00
_diffrn_reflns_theta_max 25.00
_diffrn_reflns_theta_min 2.82
_exptl_absorpt_coefficient_mu 0.117
_exptl_absorpt_correction_type none
_exptl_crystal_colour colourless
_exptl_crystal_density_diffrn 1.508
_exptl_crystal_density_method 'not measured'
_exptl_crystal_description block
_exptl_crystal_F_000 352
_exptl_crystal_size_max 0.3
_exptl_crystal_size_mid 0.2
_exptl_crystal_size_min 0.2
_refine_diff_density_max 0.185
_refine_diff_density_min -0.313
_refine_ls_extinction_method none
_refine_ls_goodness_of_fit_ref 1.089
_refine_ls_hydrogen_treatment constr
_refine_ls_matrix_type full
_refine_ls_number_parameters 110
_refine_ls_number_reflns 1288
_refine_ls_number_restraints 0
_refine_ls_restrained_S_all 1.089
_refine_ls_R_factor_all 0.0424
_refine_ls_R_factor_gt 0.0394
_refine_ls_shift/su_max <0.001
_refine_ls_shift/su_mean 0.000
_refine_ls_structure_factor_coef Fsqd
_refine_ls_weighting_details 'calc w=1/[\s^2^(Fo^2^)+(0.05P)^2^+0.2P] where P=(Fo^2^+2Fc^2^)/3'
_refine_ls_weighting_scheme calc
_refine_ls_wR_factor_gt 0.1005
_refine_ls_wR_factor_ref 0.1024
_reflns_number_gt 1190
_reflns_number_total 1288
_reflns_threshold_expression I>2\s(I)
_cod_data_source_file ob6228.cif
_cod_data_source_block I
_cod_original_sg_symbol_H-M 'P 21/c'
_cod_database_code 2202125
_cod_database_fobs_code 2202125

loop_
_symmetry_equiv_pos_as_xyz
'x, y, z'
'-x, y+1/2, -z+1/2'
'-x, -y, -z'
'x, -y-1/2, z-1/2'

loop_
_atom_site_label
_atom_site_fract_x
_atom_site_fract_y
_atom_site_fract_z
_atom_site_U_iso_or_equiv
_atom_site_adp_type
_atom_site_calc_flag
_atom_site_refinement_flags
_atom_site_occupancy
_atom_site_disorder_assembly
_atom_site_disorder_group
_atom_site_type_symbol
C1 0.6462(2) 1.10492(15) 0.93705(15) 0.0331(4) Uani d . 1 . . C
C2 0.6365(2) 1.01960(15) 0.82030(15) 0.0335(4) Uani d . 1 . . C
C3 0.7220(2) 0.90300(16) 0.83869(14) 0.0330(4) Uani d . 1 . . C
H3 0.7144 0.8457 0.7658 0.040 Uiso calc R 1 . . H
C4 0.82370(19) 0.86762(14) 0.96930(14) 0.0294(4) Uani d . 1 . . C
C5 0.9347(2) 0.74530(14) 0.99118(14) 0.0309(4) Uani d . 1 . . C
C6 0.5319(3) 1.06692(19) 0.68705(17) 0.0518(5) Uani d . 1 . . C
H6A 0.5947 1.1406 0.6581 0.078 Uiso calc R 1 . . H
H6B 0.4094 1.0922 0.6963 0.078 Uiso calc R 1 . . H
H6C 0.5240 0.9986 0.6206 0.078 Uiso calc R 1 . . H
N1 0.74384(17) 1.05510(12) 1.05700(12) 0.0332(3) Uani d . 1 . . N
H1 0.7475 1.1025 1.1284 0.040 Uiso d R 1 . . H
N2 0.83389(17) 0.94146(12) 1.07576(12) 0.0317(3) Uani d . 1 . . N
N3 1.00494(19) 0.71739(13) 1.12063(12) 0.0380(4) Uani d . 1 . . N
H3A 0.9698 0.7623 1.1836 0.046 Uiso d R 1 . . H
N4 1.1351(2) 0.61732(13) 1.15884(13) 0.0418(4) Uani d . 1 . . N
H4A 1.0803 0.5406 1.1383 0.063 Uiso d R 1 . . H
H4C 1.2273 0.6266 1.1138 0.063 Uiso d R 1 . . H
O1 0.57526(16) 1.21336(11) 0.93482(12) 0.0454(3) Uani d . 1 . . O
O2 0.96260(16) 0.67886(11) 0.89503(11) 0.0419(3) Uani d . 1 . . O

loop_
_atom_site_aniso_label
_atom_site_aniso_U_11
_atom_site_aniso_U_22
_atom_site_aniso_U_33
_atom_site_aniso_U_12
_atom_site_aniso_U_13
_atom_site_aniso_U_23
C1 0.0318(8) 0.0322(9) 0.0356(8) -0.0042(6) 0.0072(6) 0.0007(6)
C2 0.0347(8) 0.0364(9) 0.0285(8) -0.0040(7) 0.0041(6) 0.0024(6)
C3 0.0391(8) 0.0342(9) 0.0256(8) -0.0042(7) 0.0062(6) -0.0026(6)
C4 0.0323(8) 0.0305(8) 0.0256(7) -0.0052(6) 0.0061(6) -0.0004(6)
C5 0.0386(8) 0.0286(8) 0.0257(8) -0.0058(6) 0.0067(6) 0.0004(6)
C6 0.0660(12) 0.0495(11) 0.0353(9) 0.0054(9) -0.0014(8) 0.0059(8)
N1 0.0394(7) 0.0314(7) 0.0282(7) 0.0001(5) 0.0050(5) -0.0068(5)
N2 0.0354(7) 0.0310(7) 0.0284(7) -0.0026(5) 0.0051(5) -0.0010(5)
N3 0.0525(8) 0.0357(8) 0.0258(7) 0.0094(6) 0.0077(6) 0.0023(5)
N4 0.0569(9) 0.0336(8) 0.0334(7) 0.0083(6) 0.0054(6) 0.0069(6)
O1 0.0493(7) 0.0344(7) 0.0509(7) 0.0067(5) 0.0060(5) -0.0015(5)
O2 0.0611(8) 0.0348(6) 0.0288(6) 0.0063(5) 0.0062(5) -0.0022(5)

loop_
_atom_type_symbol
_atom_type_description
_atom_type_scat_dispersion_real
_atom_type_scat_dispersion_imag
_atom_type_scat_source
C C 0.0033 0.0016 'International Tables Vol C Tables 4.2.6.8 and 6.1.1.4'
H H 0.0000 0.0000 'International Tables Vol C Tables 4.2.6.8 and 6.1.1.4'
N N 0.0061 0.0033 'International Tables Vol C Tables 4.2.6.8 and 6.1.1.4'
O O 0.0106 0.0060 'International Tables Vol C Tables 4.2.6.8 and 6.1.1.4'

loop_
_geom_angle_atom_site_label_1
_geom_angle_atom_site_label_2
_geom_angle_atom_site_label_3
_geom_angle
O1 C1 N1 120.13(14)
O1 C1 C2 125.38(14)
N1 C1 C2 114.50(13)
C3 C2 C1 118.56(13)
C3 C2 C6 124.00(15)
C1 C2 C6 117.44(15)
C2 C3 C4 120.03(14)
C2 C3 H3 120.0
C4 C3 H3 120.0
N2 C4 C3 122.79(14)
N2 C4 C5 115.44(12)
C3 C4 C5 121.70(13)
O2 C5 N3 123.44(14)
O2 C5 C4 121.55(13)
N3 C5 C4 114.97(13)
C2 C6 H6A 109.5
C2 C6 H6B 109.5
H6A C6 H6B 109.5
C2 C6 H6C 109.5
H6A C6 H6C 109.5
H6B C6 H6C 109.5
N2 N1 C1 127.49(12)
N2 N1 H1 116.3
C1 N1 H1 116.2
C4 N2 N1 116.56(12)
C5 N3 N4 122.48(13)
C5 N3 H3A 118.9
N4 N3 H3A 118.6
N3 N4 H4A 109.2
N3 N4 H4C 109.3
H4A N4 H4C 109.5

loop_
_geom_bond_atom_site_label_1
_geom_bond_atom_site_label_2
_geom_bond_site_symmetry_2
_geom_bond_distance
_geom_bond_publ_flag
C1 O1 . 1.2275(19) yes
C1 N1 . 1.3711(19) yes
C1 C2 . 1.450(2) yes
C2 C3 . 1.348(2) yes
C2 C6 . 1.484(2) ?
C3 C4 . 1.420(2) yes
C3 H3 . 0.9300 ?
C4 N2 . 1.2972(19) yes
C4 C5 . 1.490(2) yes
C5 O2 . 1.2286(18) yes
C5 N3 . 1.3281(19) yes
C6 H6A . 0.9600 ?
C6 H6B . 0.9600 ?
C6 H6C . 0.9600 ?
N1 N2 . 1.3362(18) yes
N1 H1 . 0.8600 ?
N3 N4 . 1.4054(19) yes
N3 H3A . 0.8600 ?
N4 H4A . 0.8900 ?
N4 H4C . 0.8900 ?

loop_
_geom_hbond_atom_site_label_D
_geom_hbond_atom_site_label_H
_geom_hbond_atom_site_label_A
_geom_hbond_site_symmetry_A
_geom_hbond_distance_DH
_geom_hbond_distance_HA
_geom_hbond_distance_DA
_geom_hbond_angle_DHA
N1 H1 N4 2_757 0.86 2.14 2.8794(17) 144
N3 H3A O2 4_576 0.86 2.21 3.0171(17) 156
N4 H4A O2 3_767 0.89 2.29 3.1452(19) 161
N4 H4C O1 3_777 0.89 2.31 3.037(2) 139

loop_
_cod_related_entry_id
_cod_related_entry_database
_cod_related_entry_code
1 ChemSpider 2288586
